data_7002238
loop_
_publ_author_name
'Fang, Ming'
'Zhao, Bin'
'Zuo, Ya'
'Chen, Jun'
'Shi, Wei'
'Liang, Jing'
'Cheng, Peng'

_publ_section_title
;
 Unique two-fold interpenetration of 3D microporous 3d--4f
 heterometal--organic frameworks (HMOF) based on a rigid ligand
;
_journal_issue 37
_journal_name_full 'Dalton Transactions'
_journal_page_first 7765
_journal_page_last 7770
_journal_paper_doi 10.1039/b903737c
_journal_year 2009
_chemical_formula_sum 'C36 H26 Cu1.5 Lu N6 O16'
_chemical_formula_weight 1068.91
_chemical_name_systematic
;
?
;
_space_group_IT_number 15
_symmetry_cell_setting monoclinic
_symmetry_space_group_name_Hall '-C 2yc'
_symmetry_space_group_name_H-M 'C 1 2/c 1'
_atom_sites_solution_hydrogens geom
_atom_sites_solution_primary direct
_atom_sites_solution_secondary difmap
_audit_creation_method SHELXL-97
_cell_angle_alpha 90.00
_cell_angle_beta 109.41(3)
_cell_angle_gamma 90.00
_cell_formula_units_Z 8
_cell_length_a 24.830(8)
_cell_length_b 12.258(3)
_cell_length_c 26.898(8)
_cell_measurement_temperature 293(2)
_cell_volume 7722(4)
_computing_cell_refinement 'Bruker SMART'
_computing_data_collection 'Bruker SMART'
_computing_data_reduction 'Bruker SAINT'
_computing_molecular_graphics 'Bruker SHELXTL'
_computing_publication_material 'Bruker SHELXTL'
_computing_structure_refinement 'SHELXL-97 (Sheldrick, 1997)'
_computing_structure_solution 'SHELXS-97 (Sheldrick, 1990)'
_diffrn_ambient_temperature 293(2)
_diffrn_measured_fraction_theta_full 0.988
_diffrn_measured_fraction_theta_max 0.988
_diffrn_measurement_device_type 'CCD area detector'
_diffrn_measurement_method 'phi and omega scans'
_diffrn_radiation_monochromator graphite
_diffrn_radiation_source 'fine-focus sealed tube'
_diffrn_radiation_type MoK\a
_diffrn_radiation_wavelength 0.71073
_diffrn_reflns_av_R_equivalents 0.1484
_diffrn_reflns_av_sigmaI/netI 0.1594
_diffrn_reflns_limit_h_max 29
_diffrn_reflns_limit_h_min -26
_diffrn_reflns_limit_k_max 14
_diffrn_reflns_limit_k_min -14
_diffrn_reflns_limit_l_max 31
_diffrn_reflns_limit_l_min -25
_diffrn_reflns_number 21921
_diffrn_reflns_theta_full 25.01
_diffrn_reflns_theta_max 25.01
_diffrn_reflns_theta_min 1.94
_exptl_absorpt_coefficient_mu 3.444
_exptl_absorpt_correction_T_max 0.7702
_exptl_absorpt_correction_T_min 0.6827
_exptl_absorpt_correction_type multi-scan
_exptl_absorpt_process_details SADABS
_exptl_crystal_density_diffrn 1.839
_exptl_crystal_density_method 'not measured'
_exptl_crystal_F_000 4212
_exptl_crystal_size_max 0.12
_exptl_crystal_size_mid 0.10
_exptl_crystal_size_min 0.08
_refine_diff_density_max 2.106
_refine_diff_density_min -1.580
_refine_diff_density_rms 0.254
_refine_ls_extinction_method none
_refine_ls_goodness_of_fit_ref 1.001
_refine_ls_hydrogen_treatment none
_refine_ls_matrix_type full
_refine_ls_number_parameters 569
_refine_ls_number_reflns 6732
_refine_ls_number_restraints 18
_refine_ls_restrained_S_all 1.000
_refine_ls_R_factor_all 0.1112
_refine_ls_R_factor_gt 0.0635
_refine_ls_shift/su_max 0.005
_refine_ls_shift/su_mean 0.000
_refine_ls_structure_factor_coef Fsqd
_refine_ls_weighting_details 'calc w=1/[\s^2^(Fo^2^)+(0.0663P)^2^+0.0000P] where P=(Fo^2^+2Fc^2^)/3'
_refine_ls_weighting_scheme calc
_refine_ls_wR_factor_gt 0.1400
_refine_ls_wR_factor_ref 0.1745
_reflns_number_gt 4461
_reflns_number_total 6732
_reflns_threshold_expression >2sigma(I)
_cod_data_source_file B903737C.txt
_cod_data_source_block r80219a
_cod_depositor_comments
;
The following automatic conversions were performed:
'_exptl_absorpt_correction_type' value 'Multi-scan' changed to
'multi-scan' according to
'/home/saulius/struct/CIF-dictionaries/cif_core.dic' dictionary named
'cif_core.dic' version 2.4.1 from 2010-06-29.

Automatic conversion script
Id: cif_fix_enum 1527 2010-12-29 10:47:43Z saulius 
;
_cod_original_sg_symbol_H-M C2/c
_cod_original_formula_sum 'C36 H26 Cu1.50 Lu N6 O16'
_cod_database_code 7002238

loop_
_symmetry_equiv_pos_as_xyz
'x, y, z'
'-x, y, -z+1/2'
'x+1/2, y+1/2, z'
'-x+1/2, y+1/2, -z+1/2'
'-x, -y, -z'
'x, -y, z-1/2'
'-x+1/2, -y+1/2, -z'
'x+1/2, -y+1/2, z-1/2'

loop_
_atom_site_label
_atom_site_type_symbol
_atom_site_fract_x
_atom_site_fract_y
_atom_site_fract_z
_atom_site_U_iso_or_equiv
_atom_site_adp_type
_atom_site_occupancy
_atom_site_symmetry_multiplicity
_atom_site_calc_flag
_atom_site_refinement_flags
_atom_site_disorder_assembly
_atom_site_disorder_group
Lu1 Lu 0.372992(10) 0.216990(17) 0.954530(8) 0.01752(6) Uani 1 1 d . . .
Cu1 Cu 0.74694(3) 0.21319(5) 1.13417(2) 0.01972(17) Uani 1 1 d . . .
Cu2 Cu 0.5000 -0.24022(8) 0.7500 0.0267(3) Uani 1 2 d S . .
C1 C 0.6352(3) 0.3067(4) 1.13175(18) 0.0204(14) Uani 1 1 d . . .
C2 C 0.5798(2) 0.3329(4) 1.12068(18) 0.0157(5) Uani 1 1 d U . .
H2 H 0.5687 0.3849 1.1406 0.019 Uiso 1 1 calc R . .
C3 C 0.5389(3) 0.2798(4) 1.0783(2) 0.0227(15) Uani 1 1 d . . .
C4 C 0.5589(3) 0.2037(5) 1.0508(2) 0.0252(16) Uani 1 1 d . . .
H4 H 0.5333 0.1672 1.0224 0.030 Uiso 1 1 calc R . .
C5 C 0.6150(2) 0.1818(4) 1.06470(19) 0.0183(14) Uani 1 1 d . . .
H5 H 0.6271 0.1279 1.0465 0.022 Uiso 1 1 calc R . .
C6 C 0.6813(2) 0.3510(4) 1.17955(19) 0.0196(14) Uani 1 1 d . . .
C7 C 0.6712(2) 0.4286(4) 1.2124(2) 0.0204(14) Uani 1 1 d . . .
H7 H 0.6353 0.4606 1.2044 0.025 Uiso 1 1 calc R . .
C8 C 0.7146(2) 0.4578(4) 1.2570(2) 0.0233(14) Uani 1 1 d . . .
C9 C 0.7665(3) 0.4061(4) 1.2693(2) 0.0246(15) Uani 1 1 d . . .
H9 H 0.7950 0.4205 1.3011 0.030 Uiso 1 1 calc R . .
C10 C 0.7761(3) 0.3333(4) 1.2346(2) 0.0226(15) Uani 1 1 d . . .
H10 H 0.8118 0.3009 1.2419 0.027 Uiso 1 1 calc R . .
C11 C 0.7079(3) 0.5505(4) 1.29211(19) 0.0230(14) Uani 1 1 d . . .
C12 C 0.4755(2) 0.3010(4) 1.0655(2) 0.0204(14) Uani 1 1 d . . .
C13 C 0.4248(2) -0.1228(4) 0.7928(2) 0.0208(14) Uani 1 1 d . . .
C14 C 0.4030(3) -0.0590(4) 0.8240(2) 0.0285(15) Uani 1 1 d . . .
H14 H 0.3637 -0.0522 0.8160 0.034 Uiso 1 1 calc R . .
C15 C 0.4397(2) -0.0053(4) 0.86707(19) 0.0197(14) Uani 1 1 d . . .
C16 C 0.4979(3) -0.0222(5) 0.8791(2) 0.0321(17) Uani 1 1 d . . .
H16 H 0.5242 0.0112 0.9082 0.039 Uiso 1 1 calc R . .
C17 C 0.5153(3) -0.0897(5) 0.8468(2) 0.0311(16) Uani 1 1 d . . .
H17 H 0.5543 -0.1024 0.8551 0.037 Uiso 1 1 calc R . .
C18 C 0.3868(2) -0.1772(4) 0.7442(2) 0.0243(14) Uani 1 1 d . . .
C19 C 0.4163(2) 0.0703(5) 0.8995(2) 0.0255(15) Uani 1 1 d . . .
C20 C 0.3084(2) -0.3115(4) 1.06324(19) 0.0187(13) Uani 1 1 d . . .
C21 C 0.3382(3) -0.3591(4) 1.0336(2) 0.0237(15) Uani 1 1 d . . .
H21 H 0.3610 -0.3173 1.0196 0.028 Uiso 1 1 calc R . .
C22 C 0.3330(2) -0.4734(4) 1.0251(2) 0.0234(14) Uani 1 1 d . . .
C23 C 0.2999(3) -0.5314(5) 1.0467(2) 0.0255(15) Uani 1 1 d . . .
H23 H 0.2953 -0.6062 1.0409 0.031 Uiso 1 1 calc R . .
C24 C 0.2727(3) -0.4783(4) 1.07773(19) 0.0229(14) Uani 1 1 d . . .
H24 H 0.2509 -0.5188 1.0933 0.027 Uiso 1 1 calc R . .
C25 C 0.3068(2) -0.1918(5) 1.0709(2) 0.0208(14) Uani 1 1 d . . .
C26 C 0.3331(3) -0.1158(4) 1.0476(2) 0.0292(14) Uani 1 1 d . . .
H26 H 0.3585 -0.1384 1.0309 0.035 Uiso 1 1 calc R . .
C27 C 0.3206(2) -0.0076(4) 1.04990(19) 0.0223(14) Uani 1 1 d . . .
C28 C 0.2859(3) 0.0258(4) 1.0787(2) 0.0298(16) Uani 1 1 d . . .
H28 H 0.2768 0.0991 1.0800 0.036 Uiso 1 1 calc R . .
C29 C 0.2654(3) -0.0516(4) 1.1052(2) 0.0316(15) Uani 1 1 d . . .
H29 H 0.2442 -0.0296 1.1261 0.038 Uiso 1 1 calc R . .
C30 C 0.1721(3) 0.3328(4) 0.7773(2) 0.0231(14) Uani 1 1 d . . .
H30 H 0.1919 0.3740 0.7601 0.028 Uiso 1 1 calc R . .
C31 C 0.2009(2) 0.2815(4) 0.8241(2) 0.0188(14) Uani 1 1 d . . .
C32 C 0.1694(3) 0.2217(5) 0.8486(2) 0.0311(17) Uani 1 1 d . . .
H32 H 0.1878 0.1855 0.8800 0.037 Uiso 1 1 calc R . .
C33 C 0.1120(3) 0.2159(5) 0.8269(2) 0.0288(16) Uani 1 1 d . . .
H33 H 0.0914 0.1768 0.8442 0.035 Uiso 1 1 calc R . .
C34 C 0.2638(3) 0.2914(4) 0.8497(2) 0.0203(14) Uani 1 1 d . . .
C35 C 0.3627(3) 0.4699(5) 0.9904(2) 0.0464(19) Uani 1 1 d . . .
C36 C 0.3416(3) 0.0742(4) 1.0187(2) 0.0246(15) Uani 1 1 d . . .
N1 N 0.6538(2) 0.2340(4) 1.10329(17) 0.0228(12) Uani 1 1 d . . .
N2 N 0.7334(2) 0.3088(4) 1.18966(16) 0.0203(12) Uani 1 1 d . . .
N3 N 0.4801(2) -0.1377(4) 0.80469(17) 0.0260(13) Uani 1 1 d . . .
N4 N 0.4157(2) -0.2351(4) 0.71850(17) 0.0231(12) Uani 1 1 d . . .
N5 N 0.2773(2) -0.3695(3) 1.08571(17) 0.0223(12) Uani 1 1 d . . .
N6 N 0.2758(2) -0.1599(3) 1.10106(16) 0.0203(12) Uani 1 1 d . . .
O1 O 0.45127(17) 0.1218(3) 0.93799(14) 0.0276(11) Uani 1 1 d . . .
O2 O 0.36561(19) 0.0823(3) 0.88869(15) 0.0319(5) Uani 1 1 d U . .
O3 O 0.31983(17) 0.1674(3) 1.01040(14) 0.0283(10) Uani 1 1 d . . .
O4 O 0.37811(18) 0.0442(3) 0.99860(15) 0.0321(10) Uani 1 1 d . . .
O5 O 0.44374(19) 0.2543(4) 1.02423(16) 0.0330(12) Uani 1 1 d . . .
O6 O 0.45905(18) 0.3593(4) 1.09541(15) 0.0370(13) Uani 1 1 d . . .
O7 O 0.28601(19) 0.2380(3) 0.89189(14) 0.0278(11) Uani 1 1 d . . .
O8 O 0.3984(2) 0.3261(4) 0.8958(2) 0.0686(17) Uani 1 1 d . . .
O9 O 0.3445(2) 0.3802(3) 0.97441(16) 0.0404(13) Uani 1 1 d . . .
O10 O 0.4020(2) 0.5229(4) 0.9817(2) 0.0791(14) Uani 1 1 d . . .
O11 O 0.6608(2) 0.5903(4) 1.28498(17) 0.0446(14) Uani 1 1 d . . .
O12 O 0.75554(18) 0.5851(3) 1.32418(14) 0.0269(11) Uani 1 1 d . . .
O13 O 0.5000 -0.4039(8) 0.7500 0.089(6) Uani 1 2 d SP . .
O14 O 0.2904(2) 0.3547(4) 0.82887(16) 0.0395(13) Uani 1 1 d . . .
O15 O 0.0078(5) 0.0622(8) 0.0504(5) 0.092(4) Uani 0.50 1 d P . .
O16 O 0.0127(5) 1.0133(8) 0.1716(3) 0.056(3) Uani 0.50 1 d P . .
O17 O 0.0115(5) 0.2337(7) 0.3230(4) 0.061(4) Uani 0.50 1 d P . .
O18 O 0.0385(4) 0.2542(7) 0.4269(3) 0.0382(6) Uani 0.50 1 d PU . .
O19 O 0.0889(5) 0.2635(9) 0.2721(5) 0.066(3) Uani 0.50 1 d P . .

loop_
_atom_site_aniso_label
_atom_site_aniso_U_11
_atom_site_aniso_U_22
_atom_site_aniso_U_33
_atom_site_aniso_U_23
_atom_site_aniso_U_13
_atom_site_aniso_U_12
Lu1 0.01864(12) 0.01624(11) 0.01704(10) -0.00083(8) 0.00505(8) 0.00047(9)
Cu1 0.0208(3) 0.0201(3) 0.0181(3) 0.0026(2) 0.0063(2) 0.0015(3)
Cu2 0.0227(5) 0.0341(5) 0.0257(4) 0.000 0.0116(3) 0.000
C1 0.034(3) 0.019(2) 0.006(2) -0.0005(19) 0.0043(19) -0.003(2)
C2 0.0159(7) 0.0153(7) 0.0155(7) 0.0000(6) 0.0050(5) 0.0001(6)
C3 0.028(3) 0.019(3) 0.018(2) -0.006(2) 0.003(2) -0.005(2)
C4 0.021(3) 0.032(3) 0.019(2) 0.004(2) 0.001(2) -0.001(3)
C5 0.018(3) 0.022(3) 0.010(2) -0.003(2) -0.0027(19) -0.005(2)
C6 0.019(3) 0.020(3) 0.016(2) 0.003(2) 0.001(2) 0.005(2)
C7 0.005(3) 0.023(3) 0.028(3) 0.004(2) -0.001(2) -0.003(2)
C8 0.023(3) 0.023(3) 0.026(2) 0.002(2) 0.010(2) -0.002(2)
C9 0.027(3) 0.028(3) 0.013(2) 0.003(2) 0.000(2) -0.005(3)
C10 0.021(3) 0.028(3) 0.013(2) 0.002(2) -0.002(2) 0.002(3)
C11 0.028(3) 0.026(3) 0.015(2) -0.002(2) 0.0082(19) 0.003(2)
C12 0.020(3) 0.025(3) 0.015(2) 0.006(2) 0.003(2) 0.006(2)
C13 0.013(3) 0.017(2) 0.030(3) -0.003(2) 0.005(2) -0.002(2)
C14 0.032(3) 0.026(3) 0.033(3) 0.007(2) 0.019(2) 0.006(2)
C15 0.012(3) 0.025(3) 0.019(2) 0.004(2) 0.0021(19) 0.006(2)
C16 0.013(3) 0.043(3) 0.036(3) -0.006(3) 0.002(2) -0.004(3)
C17 0.020(3) 0.042(3) 0.034(3) -0.018(3) 0.012(2) -0.007(3)
C18 0.027(3) 0.018(2) 0.033(2) 0.005(2) 0.017(2) -0.006(2)
C19 0.010(3) 0.033(3) 0.036(3) 0.004(2) 0.011(2) 0.005(2)
C20 0.013(3) 0.027(3) 0.015(2) 0.006(2) 0.0050(18) 0.000(2)
C21 0.031(3) 0.018(2) 0.019(2) -0.004(2) 0.005(2) -0.014(2)
C22 0.020(3) 0.025(3) 0.024(2) 0.005(2) 0.007(2) -0.009(2)
C23 0.036(3) 0.021(3) 0.014(2) 0.005(2) 0.002(2) -0.001(3)
C24 0.027(3) 0.026(3) 0.016(2) 0.004(2) 0.007(2) -0.009(2)
C25 0.016(3) 0.030(3) 0.012(2) 0.002(2) -0.002(2) -0.005(2)
C26 0.046(3) 0.015(2) 0.037(2) -0.008(2) 0.027(2) -0.006(2)
C27 0.026(3) 0.023(3) 0.022(2) 0.004(2) 0.0122(19) 0.000(2)
C28 0.045(4) 0.016(3) 0.031(3) 0.001(2) 0.017(2) 0.007(3)
C29 0.035(3) 0.025(3) 0.045(3) 0.005(2) 0.026(2) 0.002(3)
C30 0.024(3) 0.025(3) 0.021(2) -0.007(2) 0.008(2) -0.001(2)
C31 0.017(3) 0.020(3) 0.019(2) -0.002(2) 0.0049(19) 0.011(2)
C32 0.035(3) 0.030(3) 0.029(3) 0.007(2) 0.012(2) 0.007(3)
C33 0.028(3) 0.034(3) 0.029(3) 0.001(2) 0.015(2) -0.007(3)
C34 0.025(3) 0.017(2) 0.013(2) -0.006(2) -0.001(2) 0.010(2)
C35 0.078(4) 0.026(3) 0.047(3) 0.011(3) 0.035(3) 0.018(3)
C36 0.041(3) 0.012(2) 0.022(2) -0.008(2) 0.013(2) -0.008(2)
N1 0.018(2) 0.029(2) 0.025(2) 0.0023(19) 0.0116(17) 0.000(2)
N2 0.016(2) 0.027(2) 0.0179(19) 0.0071(18) 0.0056(16) 0.000(2)
N3 0.023(3) 0.033(3) 0.025(2) 0.002(2) 0.0118(17) 0.007(2)
N4 0.019(2) 0.028(2) 0.024(2) -0.0037(19) 0.0079(17) 0.004(2)
N5 0.027(3) 0.014(2) 0.025(2) 0.0007(18) 0.0076(18) -0.001(2)
N6 0.029(3) 0.017(2) 0.0144(18) 0.0055(17) 0.0068(17) 0.007(2)
O1 0.014(2) 0.038(2) 0.0292(18) -0.0122(17) 0.0054(15) -0.0002(18)
O2 0.0318(7) 0.0323(7) 0.0315(7) -0.0011(6) 0.0103(5) 0.0004(6)
O3 0.030(2) 0.0240(19) 0.0379(18) 0.0072(16) 0.0204(15) 0.0012(17)
O4 0.051(2) 0.0117(17) 0.0460(18) 0.0079(15) 0.0334(15) 0.0067(17)
O5 0.011(2) 0.051(2) 0.029(2) -0.020(2) -0.0043(17) 0.002(2)
O6 0.012(2) 0.066(3) 0.0298(19) -0.019(2) 0.0024(16) -0.001(2)
O7 0.025(2) 0.034(2) 0.0182(18) 0.0065(17) -0.0011(16) 0.0152(19)
O8 0.042(3) 0.083(3) 0.083(3) 0.061(3) 0.024(2) 0.004(3)
O9 0.065(3) 0.0176(19) 0.034(2) -0.0027(18) 0.010(2) 0.016(2)
O10 0.134(3) 0.031(2) 0.124(3) -0.004(2) 0.112(2) -0.001(2)
O11 0.032(3) 0.055(3) 0.046(2) -0.030(2) 0.0117(19) 0.000(2)
O12 0.025(2) 0.029(2) 0.0269(18) -0.0150(16) 0.0087(15) -0.0060(18)
O13 0.020(7) 0.020(5) 0.196(14) 0.000 -0.007(9) 0.000
O14 0.032(3) 0.046(3) 0.034(2) 0.013(2) 0.0028(19) -0.001(2)
O15 0.063(6) 0.029(5) 0.218(10) -0.010(6) 0.092(6) -0.010(5)
O16 0.077(6) 0.061(6) 0.042(4) -0.009(4) 0.036(4) -0.009(5)
O17 0.096(8) 0.029(5) 0.066(6) -0.008(4) 0.035(5) -0.006(5)
O18 0.0379(7) 0.0386(8) 0.0382(8) -0.0003(6) 0.0129(5) 0.0002(6)
O19 0.040(6) 0.060(6) 0.113(7) 0.000(6) 0.045(5) -0.017(5)

loop_
_atom_type_symbol
_atom_type_description
_atom_type_scat_dispersion_real
_atom_type_scat_dispersion_imag
_atom_type_scat_source
C C 0.0033 0.0016 'International Tables Vol C Tables 4.2.6.8 and 6.1.1.4'
H H 0.0000 0.0000 'International Tables Vol C Tables 4.2.6.8 and 6.1.1.4'
O O 0.0106 0.0060 'International Tables Vol C Tables 4.2.6.8 and 6.1.1.4'
N N 0.0061 0.0033 'International Tables Vol C Tables 4.2.6.8 and 6.1.1.4'
Cu Cu 0.3201 1.2651 'International Tables Vol C Tables 4.2.6.8 and 6.1.1.4'
Lu Lu -0.4720 5.8584 'International Tables Vol C Tables 4.2.6.8 and 6.1.1.4'

loop_
_geom_angle_atom_site_label_1
_geom_angle_atom_site_label_2
_geom_angle_atom_site_label_3
_geom_angle
_geom_angle_site_symmetry_1
_geom_angle_site_symmetry_3
_geom_angle_publ_flag
O5 Lu1 O9 80.42(16) . . ?
O5 Lu1 O7 157.45(16) . . ?
O9 Lu1 O7 77.19(15) . . ?
O5 Lu1 O8 98.26(19) . . ?
O9 Lu1 O8 80.02(19) . . ?
O7 Lu1 O8 80.53(17) . . ?
O5 Lu1 O2 129.36(16) . . ?
O9 Lu1 O2 147.34(14) . . ?
O7 Lu1 O2 73.01(15) . . ?
O8 Lu1 O2 82.18(18) . . ?
O5 Lu1 O3 88.15(16) . . ?
O9 Lu1 O3 78.05(16) . . ?
O7 Lu1 O3 84.68(15) . . ?
O8 Lu1 O3 155.78(17) . . ?
O2 Lu1 O3 111.68(14) . . ?
O5 Lu1 O4 82.17(15) . . ?
O9 Lu1 O4 129.45(16) . . ?
O7 Lu1 O4 110.27(14) . . ?
O8 Lu1 O4 149.62(18) . . ?
O2 Lu1 O4 74.63(13) . . ?
O3 Lu1 O4 54.25(14) . . ?
O5 Lu1 O1 77.91(15) . . ?
O9 Lu1 O1 143.67(17) . . ?
O7 Lu1 O1 122.68(14) . . ?
O8 Lu1 O1 74.70(18) . . ?
O2 Lu1 O1 53.15(14) . . ?
O3 Lu1 O1 129.52(13) . . ?
O4 Lu1 O1 75.73(14) . . ?
O12 Cu1 N5 93.31(18) 4_647 3 ?
O12 Cu1 N2 89.88(17) 4_647 . ?
N5 Cu1 N2 167.72(19) 3 . ?
O12 Cu1 N6 162.33(18) 4_647 3 ?
N5 Cu1 N6 80.64(18) 3 3 ?
N2 Cu1 N6 92.82(18) . 3 ?
O12 Cu1 N1 94.63(18) 4_647 . ?
N5 Cu1 N1 113.12(18) 3 . ?
N2 Cu1 N1 78.39(18) . . ?
N6 Cu1 N1 103.02(18) 3 . ?
N4 Cu2 N4 176.4(3) 2_656 . ?
N4 Cu2 O13 91.80(14) 2_656 . ?
N4 Cu2 O13 91.80(14) . . ?
N4 Cu2 N3 79.72(19) 2_656 2_656 ?
N4 Cu2 N3 98.11(19) . 2_656 ?
O13 Cu2 N3 126.48(13) . 2_656 ?
N4 Cu2 N3 98.11(19) 2_656 . ?
N4 Cu2 N3 79.72(19) . . ?
O13 Cu2 N3 126.48(13) . . ?
N3 Cu2 N3 107.0(3) 2_656 . ?
C2 C1 N1 123.3(5) . . ?
C2 C1 C6 122.2(5) . . ?
N1 C1 C6 114.4(5) . . ?
C1 C2 C3 118.5(5) . . ?
C1 C2 H2 120.7 . . ?
C3 C2 H2 120.7 . . ?
C4 C3 C2 117.0(5) . . ?
C4 C3 C12 121.6(5) . . ?
C2 C3 C12 121.3(5) . . ?
C5 C4 C3 120.6(5) . . ?
C5 C4 H4 119.7 . . ?
C3 C4 H4 119.7 . . ?
N1 C5 C4 122.7(5) . . ?
N1 C5 H5 118.7 . . ?
C4 C5 H5 118.7 . . ?
N2 C6 C7 120.6(5) . . ?
N2 C6 C1 116.3(5) . . ?
C7 C6 C1 123.0(5) . . ?
C8 C7 C6 119.0(5) . . ?
C8 C7 H7 120.5 . . ?
C6 C7 H7 120.5 . . ?
C7 C8 C9 119.5(5) . . ?
C7 C8 C11 121.6(5) . . ?
C9 C8 C11 118.8(5) . . ?
C10 C9 C8 120.0(5) . . ?
C10 C9 H9 120.0 . . ?
C8 C9 H9 120.0 . . ?
N2 C10 C9 119.4(6) . . ?
N2 C10 H10 120.3 . . ?
C9 C10 H10 120.3 . . ?
O11 C11 O12 126.4(5) . . ?
O11 C11 C8 119.8(5) . . ?
O12 C11 C8 113.5(5) . . ?
O6 C12 O5 125.8(6) . . ?
O6 C12 C3 119.4(5) . . ?
O5 C12 C3 114.8(5) . . ?
N3 C13 C14 121.2(5) . . ?
N3 C13 C18 117.0(5) . . ?
C14 C13 C18 121.8(5) . . ?
C15 C14 C13 119.9(6) . . ?
C15 C14 H14 120.1 . . ?
C13 C14 H14 120.1 . . ?
C14 C15 C16 118.1(5) . . ?
C14 C15 C19 120.2(5) . . ?
C16 C15 C19 121.7(5) . . ?
C17 C16 C15 117.7(5) . . ?
C17 C16 H16 121.1 . . ?
C15 C16 H16 121.1 . . ?
N3 C17 C16 123.8(6) . . ?
N3 C17 H17 118.1 . . ?
C16 C17 H17 118.1 . . ?
N4 C18 C30 119.9(5) . 4_546 ?
N4 C18 C13 113.3(5) . . ?
C30 C18 C13 126.6(5) 4_546 . ?
O2 C19 O1 120.8(5) . . ?
O2 C19 C15 120.3(5) . . ?
O1 C19 C15 118.9(5) . . ?
N5 C20 C21 122.5(5) . . ?
N5 C20 C25 114.7(5) . . ?
C21 C20 C25 122.7(5) . . ?
C20 C21 C22 118.2(5) . . ?
C20 C21 H21 120.9 . . ?
C22 C21 H21 120.9 . . ?
C23 C22 C21 119.0(6) . . ?
C23 C22 C35 120.4(5) . 1_545 ?
C21 C22 C35 120.5(5) . 1_545 ?
C22 C23 C24 119.6(5) . . ?
C22 C23 H23 120.2 . . ?
C24 C23 H23 120.2 . . ?
N5 C24 C23 121.6(5) . . ?
N5 C24 H24 119.2 . . ?
C23 C24 H24 119.2 . . ?
N6 C25 C26 121.3(5) . . ?
N6 C25 C20 114.6(5) . . ?
C26 C25 C20 124.0(5) . . ?
C27 C26 C25 118.7(6) . . ?
C27 C26 H26 120.7 . . ?
C25 C26 H26 120.7 . . ?
C26 C27 C28 120.0(5) . . ?
C26 C27 C36 119.6(5) . . ?
C28 C27 C36 120.3(5) . . ?
C29 C28 C27 119.0(5) . . ?
C29 C28 H28 120.5 . . ?
C27 C28 H28 120.5 . . ?
N6 C29 C28 120.9(6) . . ?
N6 C29 H29 119.5 . . ?
C28 C29 H29 119.5 . . ?
C31 C30 C18 119.8(5) . 4_556 ?
C31 C30 H30 120.1 . . ?
C18 C30 H30 120.1 4_556 . ?
C30 C31 C32 118.1(5) . . ?
C30 C31 C34 122.3(5) . . ?
C32 C31 C34 119.6(5) . . ?
C33 C32 C31 120.2(5) . . ?
C33 C32 H32 119.9 . . ?
C31 C32 H32 119.9 . . ?
N4 C33 C32 121.5(6) 4_556 . ?
N4 C33 H33 119.2 4_556 . ?
C32 C33 H33 119.2 . . ?
O14 C34 O7 125.3(6) . . ?
O14 C34 C31 117.9(5) . . ?
O7 C34 C31 116.8(5) . . ?
O9 C35 O10 128.7(7) . . ?
O9 C35 C22 115.3(6) . 1_565 ?
O10 C35 C22 116.0(5) . 1_565 ?
O3 C36 O4 121.4(5) . . ?
O3 C36 C27 119.8(6) . . ?
O4 C36 C27 118.6(5) . . ?
C5 N1 C1 117.7(5) . . ?
C5 N1 Cu1 129.9(4) . . ?
C1 N1 Cu1 112.2(3) . . ?
C6 N2 C10 121.1(5) . . ?
C6 N2 Cu1 117.6(3) . . ?
C10 N2 Cu1 121.2(4) . . ?
C17 N3 C13 119.2(5) . . ?
C17 N3 Cu2 128.5(4) . . ?
C13 N3 Cu2 112.3(3) . . ?
C33 N4 C18 120.4(5) 4_546 . ?
C33 N4 Cu2 122.0(4) 4_546 . ?
C18 N4 Cu2 117.6(3) . . ?
C20 N5 C24 119.1(5) . . ?
C20 N5 Cu1 115.4(3) . 3_445 ?
C24 N5 Cu1 125.3(4) . 3_445 ?
C25 N6 C29 119.5(5) . . ?
C25 N6 Cu1 113.3(3) . 3_445 ?
C29 N6 Cu1 127.1(4) . 3_445 ?
C19 O1 Lu1 90.9(3) . . ?
C19 O2 Lu1 95.1(4) . . ?
C36 O3 Lu1 92.8(4) . . ?
C36 O4 Lu1 91.5(3) . . ?
C12 O5 Lu1 162.2(4) . . ?
C34 O7 Lu1 138.4(4) . . ?
C35 O9 Lu1 141.5(5) . . ?
C11 O12 Cu1 117.2(4) . 4_657 ?

loop_
_geom_bond_atom_site_label_1
_geom_bond_atom_site_label_2
_geom_bond_distance
_geom_bond_site_symmetry_2
_geom_bond_publ_flag
Lu1 O5 2.150(4) . ?
Lu1 O9 2.246(4) . ?
Lu1 O7 2.270(4) . ?
Lu1 O8 2.312(5) . ?
Lu1 O2 2.384(4) . ?
Lu1 O3 2.385(4) . ?
Lu1 O4 2.410(4) . ?
Lu1 O1 2.432(4) . ?
Cu1 O12 1.942(4) 4_647 ?
Cu1 N5 1.987(5) 3 ?
Cu1 N2 2.012(5) . ?
Cu1 N6 2.038(5) 3 ?
Cu1 N1 2.197(5) . ?
Cu2 N4 1.980(5) 2_656 ?
Cu2 N4 1.980(5) . ?
Cu2 O13 2.006(9) . ?
Cu2 N3 2.114(5) 2_656 ?
Cu2 N3 2.114(5) . ?
C1 C2 1.346(8) . ?
C1 N1 1.353(7) . ?
C1 C6 1.511(7) . ?
C2 C3 1.408(7) . ?
C2 H2 0.9300 . ?
C3 C4 1.382(8) . ?
C3 C12 1.517(9) . ?
C4 C5 1.345(8) . ?
C4 H4 0.9300 . ?
C5 N1 1.323(7) . ?
C5 H5 0.9300 . ?
C6 N2 1.335(7) . ?
C6 C7 1.377(8) . ?
C7 C8 1.368(7) . ?
C7 H7 0.9300 . ?
C8 C9 1.374(8) . ?
C8 C11 1.522(8) . ?
C9 C10 1.368(8) . ?
C9 H9 0.9300 . ?
C10 N2 1.350(7) . ?
C10 H10 0.9300 . ?
C11 O11 1.224(8) . ?
C11 O12 1.282(7) . ?
C12 O6 1.243(7) . ?
C12 O5 1.265(6) . ?
C13 N3 1.317(7) . ?
C13 C14 1.382(8) . ?
C13 C18 1.492(7) . ?
C14 C15 1.379(7) . ?
C14 H14 0.9300 . ?
C15 C16 1.387(9) . ?
C15 C19 1.515(8) . ?
C16 C17 1.372(9) . ?
C16 H16 0.9300 . ?
C17 N3 1.317(7) . ?
C17 H17 0.9300 . ?
C18 N4 1.350(8) . ?
C18 C30 1.387(8) 4_546 ?
C19 O2 1.204(7) . ?
C19 O1 1.274(6) . ?
C20 N5 1.333(7) . ?
C20 C21 1.383(8) . ?
C20 C25 1.484(8) . ?
C21 C22 1.419(7) . ?
C21 H21 0.9300 . ?
C22 C23 1.355(9) . ?
C22 C35 1.536(9) 1_545 ?
C23 C24 1.396(9) . ?
C23 H23 0.9300 . ?
C24 N5 1.349(7) . ?
C24 H24 0.9300 . ?
C25 N6 1.350(8) . ?
C25 C26 1.397(8) . ?
C26 C27 1.368(7) . ?
C26 H26 0.9300 . ?
C27 C28 1.396(9) . ?
C27 C36 1.508(8) . ?
C28 C29 1.382(8) . ?
C28 H28 0.9300 . ?
C29 N6 1.363(7) . ?
C29 H29 0.9300 . ?
C30 C31 1.375(7) . ?
C30 C18 1.387(8) 4_556 ?
C30 H30 0.9300 . ?
C31 C32 1.389(9) . ?
C31 C34 1.487(8) . ?
C32 C33 1.349(9) . ?
C32 H32 0.9300 . ?
C33 N4 1.330(7) 4_556 ?
C33 H33 0.9300 . ?
C34 O14 1.266(8) . ?
C34 O7 1.267(6) . ?
C35 O9 1.212(7) . ?
C35 O10 1.256(9) . ?
C35 C22 1.536(9) 1_565 ?
C36 O3 1.252(6) . ?
C36 O4 1.255(8) . ?
N4 C33 1.330(7) 4_546 ?
N5 Cu1 1.987(5) 3_445 ?
N6 Cu1 2.038(4) 3_445 ?
O12 Cu1 1.942(4) 4_657 ?

loop_
_geom_torsion_atom_site_label_1
_geom_torsion_atom_site_label_2
_geom_torsion_atom_site_label_3
_geom_torsion_atom_site_label_4
_geom_torsion
_geom_torsion_site_symmetry_1
_geom_torsion_site_symmetry_2
_geom_torsion_site_symmetry_3
_geom_torsion_site_symmetry_4
_geom_torsion_publ_flag
N1 C1 C2 C3 2.0(8) . . . . ?
C6 C1 C2 C3 -173.8(5) . . . . ?
C1 C2 C3 C4 -0.1(8) . . . . ?
C1 C2 C3 C12 176.8(5) . . . . ?
C2 C3 C4 C5 0.5(8) . . . . ?
C12 C3 C4 C5 -176.3(5) . . . . ?
C3 C4 C5 N1 -2.9(9) . . . . ?
C2 C1 C6 N2 172.1(5) . . . . ?
N1 C1 C6 N2 -4.0(7) . . . . ?
C2 C1 C6 C7 -6.2(8) . . . . ?
N1 C1 C6 C7 177.7(5) . . . . ?
N2 C6 C7 C8 -3.2(8) . . . . ?
C1 C6 C7 C8 175.0(5) . . . . ?
C6 C7 C8 C9 -2.8(8) . . . . ?
C6 C7 C8 C11 174.1(5) . . . . ?
C7 C8 C9 C10 6.1(9) . . . . ?
C11 C8 C9 C10 -170.9(5) . . . . ?
C8 C9 C10 N2 -3.4(9) . . . . ?
C7 C8 C11 O11 10.3(9) . . . . ?
C9 C8 C11 O11 -172.7(6) . . . . ?
C7 C8 C11 O12 -163.8(5) . . . . ?
C9 C8 C11 O12 13.2(7) . . . . ?
C4 C3 C12 O6 170.7(5) . . . . ?
C2 C3 C12 O6 -6.1(8) . . . . ?
C4 C3 C12 O5 -8.2(8) . . . . ?
C2 C3 C12 O5 175.0(5) . . . . ?
N3 C13 C14 C15 3.1(8) . . . . ?
C18 C13 C14 C15 -176.5(5) . . . . ?
C13 C14 C15 C16 -3.3(8) . . . . ?
C13 C14 C15 C19 176.3(5) . . . . ?
C14 C15 C16 C17 1.2(9) . . . . ?
C19 C15 C16 C17 -178.3(5) . . . . ?
C15 C16 C17 N3 1.2(9) . . . . ?
N3 C13 C18 N4 -0.3(7) . . . . ?
C14 C13 C18 N4 179.3(5) . . . . ?
N3 C13 C18 C30 -175.8(5) . . . 4_546 ?
C14 C13 C18 C30 3.8(9) . . . 4_546 ?
C14 C15 C19 O2 1.6(8) . . . . ?
C16 C15 C19 O2 -178.9(6) . . . . ?
C14 C15 C19 O1 -177.5(5) . . . . ?
C16 C15 C19 O1 1.9(8) . . . . ?
N5 C20 C21 C22 2.9(8) . . . . ?
C25 C20 C21 C22 -174.7(5) . . . . ?
C20 C21 C22 C23 -0.8(8) . . . . ?
C20 C21 C22 C35 177.1(5) . . . 1_545 ?
C21 C22 C23 C24 -1.4(8) . . . . ?
C35 C22 C23 C24 -179.3(5) 1_545 . . . ?
C22 C23 C24 N5 1.8(8) . . . . ?
N5 C20 C25 N6 2.3(6) . . . . ?
C21 C20 C25 N6 -179.9(5) . . . . ?
N5 C20 C25 C26 -175.4(5) . . . . ?
C21 C20 C25 C26 2.5(8) . . . . ?
N6 C25 C26 C27 -8.8(8) . . . . ?
C20 C25 C26 C27 168.7(5) . . . . ?
C25 C26 C27 C28 5.2(8) . . . . ?
C25 C26 C27 C36 -171.4(5) . . . . ?
C26 C27 C28 C29 0.9(8) . . . . ?
C36 C27 C28 C29 177.4(5) . . . . ?
C27 C28 C29 N6 -3.7(8) . . . . ?
C18 C30 C31 C32 -0.7(8) 4_556 . . . ?
C18 C30 C31 C34 -178.4(5) 4_556 . . . ?
C30 C31 C32 C33 -0.7(8) . . . . ?
C34 C31 C32 C33 177.1(5) . . . . ?
C31 C32 C33 N4 1.3(9) . . . 4_556 ?
C30 C31 C34 O14 4.3(8) . . . . ?
C32 C31 C34 O14 -173.4(5) . . . . ?
C30 C31 C34 O7 -178.0(5) . . . . ?
C32 C31 C34 O7 4.3(7) . . . . ?
C26 C27 C36 O3 163.1(5) . . . . ?
C28 C27 C36 O3 -13.5(8) . . . . ?
C26 C27 C36 O4 -12.0(8) . . . . ?
C28 C27 C36 O4 171.5(5) . . . . ?
C4 C5 N1 C1 4.5(8) . . . . ?
C4 C5 N1 Cu1 179.2(4) . . . . ?
C2 C1 N1 C5 -4.1(8) . . . . ?
C6 C1 N1 C5 172.0(5) . . . . ?
C2 C1 N1 Cu1 -179.7(4) . . . . ?
C6 C1 N1 Cu1 -3.6(6) . . . . ?
O12 Cu1 N1 C5 -79.1(5) 4_647 . . . ?
N5 Cu1 N1 C5 16.5(5) 3 . . . ?
N2 Cu1 N1 C5 -168.0(5) . . . . ?
N6 Cu1 N1 C5 101.7(5) 3 . . . ?
O12 Cu1 N1 C1 95.8(4) 4_647 . . . ?
N5 Cu1 N1 C1 -168.6(3) 3 . . . ?
N2 Cu1 N1 C1 6.9(4) . . . . ?
N6 Cu1 N1 C1 -83.4(4) 3 . . . ?
C7 C6 N2 C10 6.1(8) . . . . ?
C1 C6 N2 C10 -172.3(5) . . . . ?
C7 C6 N2 Cu1 -171.1(4) . . . . ?
C1 C6 N2 Cu1 10.5(6) . . . . ?
C9 C10 N2 C6 -2.8(8) . . . . ?
C9 C10 N2 Cu1 174.3(4) . . . . ?
O12 Cu1 N2 C6 -104.2(4) 4_647 . . . ?
N5 Cu1 N2 C6 150.6(7) 3 . . . ?
N6 Cu1 N2 C6 93.2(4) 3 . . . ?
N1 Cu1 N2 C6 -9.5(4) . . . . ?
O12 Cu1 N2 C10 78.6(4) 4_647 . . . ?
N5 Cu1 N2 C10 -26.6(11) 3 . . . ?
N6 Cu1 N2 C10 -84.0(4) 3 . . . ?
N1 Cu1 N2 C10 173.3(4) . . . . ?
C16 C17 N3 C13 -1.4(9) . . . . ?
C16 C17 N3 Cu2 178.3(5) . . . . ?
C14 C13 N3 C17 -0.7(8) . . . . ?
C18 C13 N3 C17 178.8(5) . . . . ?
C14 C13 N3 Cu2 179.5(4) . . . . ?
C18 C13 N3 Cu2 -0.9(6) . . . . ?
N4 Cu2 N3 C17 -1.4(5) 2_656 . . . ?
N4 Cu2 N3 C17 -178.4(5) . . . . ?
O13 Cu2 N3 C17 97.0(5) . . . . ?
N3 Cu2 N3 C17 -83.0(5) 2_656 . . . ?
N4 Cu2 N3 C13 178.4(4) 2_656 . . . ?
N4 Cu2 N3 C13 1.3(4) . . . . ?
O13 Cu2 N3 C13 -83.3(4) . . . . ?
N3 Cu2 N3 C13 96.7(4) 2_656 . . . ?
C30 C18 N4 C33 -1.0(8) 4_546 . . 4_546 ?
C13 C18 N4 C33 -176.8(5) . . . 4_546 ?
C30 C18 N4 Cu2 177.3(4) 4_546 . . . ?
C13 C18 N4 Cu2 1.5(6) . . . . ?
N4 Cu2 N4 C33 123.5(4) 2_656 . . 4_546 ?
O13 Cu2 N4 C33 -56.5(4) . . . 4_546 ?
N3 Cu2 N4 C33 70.7(5) 2_656 . . 4_546 ?
N3 Cu2 N4 C33 176.7(5) . . . 4_546 ?
N4 Cu2 N4 C18 -54.8(4) 2_656 . . . ?
O13 Cu2 N4 C18 125.2(4) . . . . ?
N3 Cu2 N4 C18 -107.5(4) 2_656 . . . ?
N3 Cu2 N4 C18 -1.5(4) . . . . ?
C21 C20 N5 C24 -2.6(7) . . . . ?
C25 C20 N5 C24 175.2(4) . . . . ?
C21 C20 N5 Cu1 172.1(4) . . . 3_445 ?
C25 C20 N5 Cu1 -10.1(5) . . . 3_445 ?
C23 C24 N5 C20 0.2(7) . . . . ?
C23 C24 N5 Cu1 -173.9(4) . . . 3_445 ?
C26 C25 N6 C29 6.1(8) . . . . ?
C20 C25 N6 C29 -171.7(5) . . . . ?
C26 C25 N6 Cu1 -176.0(4) . . . 3_445 ?
C20 C25 N6 Cu1 6.2(5) . . . 3_445 ?
C28 C29 N6 C25 0.3(8) . . . . ?
C28 C29 N6 Cu1 -177.3(4) . . . 3_445 ?
O2 C19 O1 Lu1 -2.7(6) . . . . ?
C15 C19 O1 Lu1 176.4(4) . . . . ?
O5 Lu1 O1 C19 167.7(4) . . . . ?
O9 Lu1 O1 C19 -137.7(3) . . . . ?
O7 Lu1 O1 C19 -22.4(4) . . . . ?
O8 Lu1 O1 C19 -90.2(4) . . . . ?
O2 Lu1 O1 C19 1.5(3) . . . . ?
O3 Lu1 O1 C19 90.3(3) . . . . ?
O4 Lu1 O1 C19 82.8(3) . . . . ?
O1 C19 O2 Lu1 2.8(6) . . . . ?
C15 C19 O2 Lu1 -176.3(5) . . . . ?
O5 Lu1 O2 C19 -19.1(4) . . . . ?
O9 Lu1 O2 C19 132.6(4) . . . . ?
O7 Lu1 O2 C19 157.6(4) . . . . ?
O8 Lu1 O2 C19 75.1(4) . . . . ?
O3 Lu1 O2 C19 -125.5(4) . . . . ?
O4 Lu1 O2 C19 -85.1(4) . . . . ?
O1 Lu1 O2 C19 -1.6(3) . . . . ?
O4 C36 O3 Lu1 0.5(5) . . . . ?
C27 C36 O3 Lu1 -174.5(4) . . . . ?
O5 Lu1 O3 C36 -81.9(3) . . . . ?
O9 Lu1 O3 C36 -162.5(3) . . . . ?
O7 Lu1 O3 C36 119.5(3) . . . . ?
O8 Lu1 O3 C36 171.9(4) . . . . ?
O2 Lu1 O3 C36 50.1(3) . . . . ?
O4 Lu1 O3 C36 -0.3(3) . . . . ?
O1 Lu1 O3 C36 -9.3(4) . . . . ?
O3 C36 O4 Lu1 -0.5(5) . . . . ?
C27 C36 O4 Lu1 174.5(4) . . . . ?
O5 Lu1 O4 C36 93.6(3) . . . . ?
O9 Lu1 O4 C36 22.9(4) . . . . ?
O7 Lu1 O4 C36 -66.9(3) . . . . ?
O8 Lu1 O4 C36 -173.4(4) . . . . ?
O2 Lu1 O4 C36 -131.8(3) . . . . ?
O3 Lu1 O4 C36 0.3(3) . . . . ?
O1 Lu1 O4 C36 173.1(3) . . . . ?
O6 C12 O5 Lu1 27.9(18) . . . . ?
C3 C12 O5 Lu1 -153.3(12) . . . . ?
O9 Lu1 O5 C12 5.7(14) . . . . ?
O7 Lu1 O5 C12 -1.1(17) . . . . ?
O8 Lu1 O5 C12 84.1(14) . . . . ?
O2 Lu1 O5 C12 170.7(13) . . . . ?
O3 Lu1 O5 C12 -72.4(14) . . . . ?
O4 Lu1 O5 C12 -126.6(14) . . . . ?
O1 Lu1 O5 C12 156.4(14) . . . . ?
O14 C34 O7 Lu1 1.8(9) . . . . ?
C31 C34 O7 Lu1 -175.7(4) . . . . ?
O5 Lu1 O7 C34 82.7(7) . . . . ?
O9 Lu1 O7 C34 75.8(5) . . . . ?
O8 Lu1 O7 C34 -6.0(5) . . . . ?
O2 Lu1 O7 C34 -90.7(5) . . . . ?
O3 Lu1 O7 C34 154.7(5) . . . . ?
O4 Lu1 O7 C34 -156.6(5) . . . . ?
O1 Lu1 O7 C34 -70.9(6) . . . . ?
O10 C35 O9 Lu1 34.9(11) . . . . ?
C22 C35 O9 Lu1 -146.0(5) 1_565 . . . ?
O5 Lu1 O9 C35 39.7(7) . . . . ?
O7 Lu1 O9 C35 -143.0(7) . . . . ?
O8 Lu1 O9 C35 -60.5(7) . . . . ?
O2 Lu1 O9 C35 -118.5(7) . . . . ?
O3 Lu1 O9 C35 129.8(7) . . . . ?
O4 Lu1 O9 C35 111.2(7) . . . . ?
O1 Lu1 O9 C35 -14.3(8) . . . . ?
O11 C11 O12 Cu1 0.1(8) . . . 4_657 ?
C8 C11 O12 Cu1 173.7(3) . . . 4_657 ?
